data_7050466
loop_
_publ_author_name
'Fu, Rui-Biao'
'Hu, Sheng-Min'
'Fu, Zhi-Yong'
'Zhang, Jian-Jun'
'Wu, Xin-Tao'

_publ_section_title
;
 Hydrothermal synthesis and crystal structure of two hetero-transition
 metal polymers: [Co(1,10-phen)2(V2O4) (O3PCH2CH2CH2PO3)]n and
 [{Co(1,10-phen)2}2(V4O10) (O3PCH2CH2CH2CH2PO3)(2H2O)]n
;
_journal_issue 2
_journal_name_full 'New Journal of Chemistry'
_journal_page_first 230
_journal_paper_doi 10.1039/b209564e
_journal_volume 27
_journal_year 2003
_chemical_formula_sum 'C52 H44 Co2 N8 O18 P2 V4'
_chemical_formula_weight 1452.51
_chemical_name_systematic
; 
? 
;
_space_group_IT_number 2
_symmetry_cell_setting triclinic
_symmetry_space_group_name_Hall '-P 1'
_symmetry_space_group_name_H-M 'P -1'
_atom_sites_solution_hydrogens geom
_atom_sites_solution_primary direct
_atom_sites_solution_secondary difmap
_audit_creation_method SHELXL-97
_cell_angle_alpha 75.594(2)
_cell_angle_beta 82.445(2)
_cell_angle_gamma 86.071(2)
_cell_formula_units_Z 1
_cell_length_a 10.2132(3)
_cell_length_b 11.7055(5)
_cell_length_c 12.3666(5)
_cell_measurement_reflns_used 56
_cell_measurement_temperature 293(2)
_cell_measurement_theta_max 25.03
_cell_measurement_theta_min 1.71
_cell_volume 1418.53(9)
_computing_cell_refinement 'Siemens SMART'
_computing_data_collection 'Siemens SMART'
_computing_data_reduction 'Siemens XPREP'
_computing_molecular_graphics 'Bruker SHELXTL'
_computing_publication_material 'Bruker SHELXTL'
_computing_structure_refinement 'Siemens SHELXTL'
_computing_structure_solution 'Siemens SHELXTL'
_diffrn_ambient_temperature 293(2)
_diffrn_measured_fraction_theta_full 0.991
_diffrn_measured_fraction_theta_max 0.991
_diffrn_measurement_device_type 'CCD area detector'
_diffrn_measurement_method 'phi and omega scans'
_diffrn_radiation_monochromator graphite
_diffrn_radiation_source 'fine-focus sealed tube'
_diffrn_radiation_type MoK\a
_diffrn_radiation_wavelength 0.71073
_diffrn_reflns_av_R_equivalents 0.0299
_diffrn_reflns_av_sigmaI/netI 0.0529
_diffrn_reflns_limit_h_max 11
_diffrn_reflns_limit_h_min -12
_diffrn_reflns_limit_k_max 9
_diffrn_reflns_limit_k_min -13
_diffrn_reflns_limit_l_max 14
_diffrn_reflns_limit_l_min -14
_diffrn_reflns_number 7439
_diffrn_reflns_theta_full 25.03
_diffrn_reflns_theta_max 25.03
_diffrn_reflns_theta_min 1.71
_diffrn_standards_decay_% 0
_diffrn_standards_interval_count 0
_diffrn_standards_interval_time .
_diffrn_standards_number 0
_exptl_absorpt_coefficient_mu 1.340
_exptl_absorpt_correction_T_max 1.0000
_exptl_absorpt_correction_T_min .7302
_exptl_absorpt_correction_type empirical
_exptl_absorpt_process_details 'SADABS (Sheldrick, 1996)'
_exptl_crystal_colour red
_exptl_crystal_density_diffrn 1.700
_exptl_crystal_density_method 'not measured'
_exptl_crystal_description prism
_exptl_crystal_F_000 732
_exptl_crystal_size_max .36
_exptl_crystal_size_mid .28
_exptl_crystal_size_min .18
_refine_diff_density_max 0.417
_refine_diff_density_min -0.549
_refine_diff_density_rms 0.090
_refine_ls_extinction_method none
_refine_ls_goodness_of_fit_ref 1.106
_refine_ls_hydrogen_treatment mixed
_refine_ls_matrix_type full
_refine_ls_number_parameters 388
_refine_ls_number_reflns 4961
_refine_ls_number_restraints 0
_refine_ls_restrained_S_all 1.106
_refine_ls_R_factor_all 0.0872
_refine_ls_R_factor_gt 0.0567
_refine_ls_shift/su_max 0.000
_refine_ls_shift/su_mean 0.000
_refine_ls_structure_factor_coef Fsqd
_refine_ls_weighting_details 'calc w=1/[\s^2^(Fo^2^)+(0.0103P)^2^+5.5896P] where P=(Fo^2^+2Fc^2^)/3'
_refine_ls_weighting_scheme calc
_refine_ls_wR_factor_gt 0.1029
_refine_ls_wR_factor_ref 0.1197
_reflns_number_gt 3742
_reflns_number_total 4961
_reflns_threshold_expression >2sigma(I)
_cod_data_source_file b209564e.txt
_cod_data_source_block f1_2
_cod_depositor_comments
;
The following automatic conversions were performed:
'_symmetry_cell_setting' value 'Triclinic' changed to 'triclinic'
according to '/home/saulius/struct/CIF-dictionaries/cif_core.dic'
dictionary named 'cif_core.dic' version 2.4.1 from 2010-06-29.

Automatic conversion script
Id: cif_fix_enum 1527 2010-12-29 10:47:43Z saulius 
;
_cod_original_sg_symbol_H-M P-1
_cod_database_code 7050466

loop_
_symmetry_equiv_pos_as_xyz
'x, y, z'
'-x, -y, -z'

loop_
_atom_site_label
_atom_site_type_symbol
_atom_site_fract_x
_atom_site_fract_y
_atom_site_fract_z
_atom_site_U_iso_or_equiv
_atom_site_adp_type
_atom_site_occupancy
_atom_site_symmetry_multiplicity
_atom_site_calc_flag
_atom_site_refinement_flags
_atom_site_disorder_assembly
_atom_site_disorder_group
Co1 Co 0.19370(7) 0.74479(6) 0.72724(6) 0.03123(19) Uani 1 1 d . . .
V1 V 0.39718(8) 0.68161(8) 0.50951(7) 0.0305(2) Uani 1 1 d . . .
V2 V 0.34552(9) 0.26513(8) 0.70391(7) 0.0341(2) Uani 1 1 d . . .
P1 P 0.40101(14) 0.51303(12) 0.74551(11) 0.0329(3) Uani 1 1 d . . .
N1 N 0.0734(4) 0.9020(4) 0.6830(4) 0.0326(10) Uani 1 1 d . . .
N2 N 0.0381(4) 0.6846(4) 0.6599(4) 0.0334(10) Uani 1 1 d . . .
N3 N 0.0960(4) 0.7153(4) 0.8960(4) 0.0387(11) Uani 1 1 d . . .
N4 N 0.3289(4) 0.8147(4) 0.8116(4) 0.0354(10) Uani 1 1 d . . .
O1 O 0.2699(3) 0.5729(3) 0.7712(3) 0.0365(9) Uani 1 1 d . . .
O2 O 0.4593(4) 0.5577(3) 0.6210(3) 0.0432(10) Uani 1 1 d . . .
O3 O 0.3924(4) 0.3775(3) 0.7734(3) 0.0440(10) Uani 1 1 d . . .
O4 O 0.3250(3) 0.7777(3) 0.5785(3) 0.0374(9) Uani 1 1 d . . .
O5 O 0.2888(4) 0.6378(4) 0.4468(3) 0.0480(10) Uani 1 1 d . . .
O6 O 0.5315(4) 0.7448(4) 0.4131(3) 0.0469(10) Uani 1 1 d . . .
O7 O 0.2041(4) 0.3060(4) 0.6593(3) 0.0552(12) Uani 1 1 d . . .
O8 O 0.3320(5) 0.1412(4) 0.7963(4) 0.0645(13) Uani 1 1 d . . .
O9 O 0.1434(14) 0.0479(11) 0.9957(13) 0.299(8) Uani 1 1 d . . .
C1 C 0.5149(5) 0.5352(5) 0.8356(4) 0.0371(13) Uani 1 1 d . . .
H1A H 0.5978 0.4925 0.8219 0.045 Uiso 1 1 calc R . .
H1B H 0.5326 0.6185 0.8203 0.045 Uiso 1 1 calc R . .
C2 C 0.4550(6) 0.4906(5) 0.9590(5) 0.0445(14) Uani 1 1 d . . .
H2A H 0.3707 0.5318 0.9710 0.053 Uiso 1 1 calc R . .
H2B H 0.4389 0.4071 0.9736 0.053 Uiso 1 1 calc R . .
C3 C 0.0949(5) 1.0094(5) 0.6898(5) 0.0400(14) Uani 1 1 d . . .
H3 H 0.1725 1.0223 0.7160 0.048 Uiso 1 1 calc R . .
C4 C 0.0059(6) 1.1052(5) 0.6593(5) 0.0477(15) Uani 1 1 d . . .
H4 H 0.0255 1.1802 0.6639 0.057 Uiso 1 1 calc R . .
C5 C -0.1091(6) 1.0874(5) 0.6230(5) 0.0446(14) Uani 1 1 d . . .
H5 H -0.1695 1.1500 0.6033 0.053 Uiso 1 1 calc R . .
C6 C -0.1367(5) 0.9733(5) 0.6154(4) 0.0358(12) Uani 1 1 d . . .
C7 C -0.2538(5) 0.9466(5) 0.5760(5) 0.0426(14) Uani 1 1 d . . .
H7 H -0.3168 1.0064 0.5543 0.051 Uiso 1 1 calc R . .
C8 C -0.2740(5) 0.8365(5) 0.5699(5) 0.0431(14) Uani 1 1 d . . .
H8 H -0.3520 0.8211 0.5457 0.052 Uiso 1 1 calc R . .
C9 C -0.1792(5) 0.7424(5) 0.5994(4) 0.0356(13) Uani 1 1 d . . .
C10 C -0.1930(5) 0.6259(5) 0.5913(4) 0.0389(13) Uani 1 1 d . . .
H10 H -0.2706 0.6045 0.5710 0.047 Uiso 1 1 calc R . .
C11 C -0.0918(6) 0.5449(5) 0.6136(5) 0.0423(14) Uani 1 1 d . . .
H11 H -0.0990 0.4682 0.6069 0.051 Uiso 1 1 calc R . .
C12 C 0.0235(5) 0.5777(5) 0.6466(5) 0.0396(13) Uani 1 1 d . . .
H12 H 0.0926 0.5220 0.6596 0.048 Uiso 1 1 calc R . .
C13 C -0.0610(5) 0.7670(5) 0.6352(4) 0.0306(11) Uani 1 1 d . . .
C14 C -0.0412(5) 0.8830(4) 0.6456(4) 0.0298(11) Uani 1 1 d . . .
C15 C -0.0200(6) 0.6685(6) 0.9368(5) 0.0533(17) Uani 1 1 d . . .
H15 H -0.0724 0.6511 0.8874 0.064 Uiso 1 1 calc R . .
C16 C -0.0674(7) 0.6442(7) 1.0520(6) 0.069(2) Uani 1 1 d . . .
H16 H -0.1490 0.6106 1.0781 0.082 Uiso 1 1 calc R . .
C17 C 0.0083(8) 0.6706(6) 1.1241(6) 0.067(2) Uani 1 1 d . . .
H17 H -0.0233 0.6576 1.2000 0.080 Uiso 1 1 calc R . .
C18 C 0.1319(7) 0.7167(5) 1.0861(5) 0.0489(16) Uani 1 1 d . . .
C19 C 0.2200(8) 0.7429(6) 1.1576(5) 0.064(2) Uani 1 1 d . . .
H19 H 0.1949 0.7267 1.2347 0.077 Uiso 1 1 calc R . .
C20 C 0.3361(8) 0.7898(7) 1.1160(6) 0.063(2) Uani 1 1 d . . .
H20 H 0.3910 0.8049 1.1648 0.076 Uiso 1 1 calc R . .
C21 C 0.3790(6) 0.8175(5) 0.9977(5) 0.0453(15) Uani 1 1 d . . .
C22 C 0.4996(6) 0.8681(6) 0.9486(6) 0.0589(19) Uani 1 1 d . . .
H22 H 0.5583 0.8844 0.9938 0.071 Uiso 1 1 calc R . .
C23 C 0.5316(6) 0.8935(6) 0.8350(6) 0.0603(19) Uani 1 1 d . . .
H23 H 0.6106 0.9288 0.8018 0.072 Uiso 1 1 calc R . .
C24 C 0.4427(6) 0.8653(5) 0.7696(5) 0.0470(15) Uani 1 1 d . . .
H24 H 0.4649 0.8831 0.6920 0.056 Uiso 1 1 calc R . .
C25 C 0.2958(5) 0.7921(5) 0.9249(5) 0.0370(13) Uani 1 1 d . . .
C26 C 0.1718(6) 0.7402(5) 0.9695(4) 0.0379(13) Uani 1 1 d . . .

loop_
_atom_site_aniso_label
_atom_site_aniso_U_11
_atom_site_aniso_U_22
_atom_site_aniso_U_33
_atom_site_aniso_U_23
_atom_site_aniso_U_13
_atom_site_aniso_U_12
Co1 0.0236(4) 0.0397(4) 0.0328(4) -0.0142(3) -0.0012(3) -0.0026(3)
V1 0.0247(5) 0.0400(5) 0.0287(5) -0.0117(4) -0.0030(4) -0.0022(4)
V2 0.0319(5) 0.0409(5) 0.0316(5) -0.0132(4) 0.0008(4) -0.0078(4)
P1 0.0331(8) 0.0373(8) 0.0304(7) -0.0108(6) -0.0078(6) 0.0021(6)
N1 0.027(2) 0.036(3) 0.038(3) -0.015(2) -0.0016(19) -0.0047(19)
N2 0.031(2) 0.036(3) 0.035(3) -0.011(2) -0.0009(19) -0.005(2)
N3 0.033(3) 0.044(3) 0.040(3) -0.016(2) 0.003(2) -0.002(2)
N4 0.027(2) 0.042(3) 0.041(3) -0.017(2) -0.003(2) 0.000(2)
O1 0.031(2) 0.041(2) 0.037(2) -0.0089(17) -0.0037(16) 0.0014(16)
O2 0.041(2) 0.055(2) 0.029(2) -0.0069(18) -0.0024(17) 0.0141(19)
O3 0.049(2) 0.045(2) 0.043(2) -0.0155(19) -0.0156(19) 0.0001(19)
O4 0.035(2) 0.044(2) 0.033(2) -0.0151(17) 0.0042(16) 0.0013(17)
O5 0.036(2) 0.060(3) 0.056(3) -0.023(2) -0.0136(19) -0.0065(19)
O6 0.035(2) 0.056(3) 0.054(3) -0.027(2) 0.0129(18) -0.0157(19)
O7 0.033(2) 0.088(3) 0.052(3) -0.029(2) -0.0076(19) -0.005(2)
O8 0.089(4) 0.046(3) 0.055(3) -0.007(2) 0.000(3) -0.014(2)
O9 0.274(15) 0.196(12) 0.328(17) 0.040(11) 0.093(13) 0.040(11)
C1 0.037(3) 0.043(3) 0.036(3) -0.014(3) -0.011(2) -0.001(3)
C2 0.052(4) 0.048(4) 0.037(3) -0.010(3) -0.019(3) -0.003(3)
C3 0.032(3) 0.049(4) 0.048(3) -0.027(3) -0.004(3) -0.009(3)
C4 0.046(4) 0.038(3) 0.065(4) -0.024(3) -0.004(3) -0.006(3)
C5 0.041(3) 0.038(3) 0.055(4) -0.014(3) -0.006(3) 0.005(3)
C6 0.029(3) 0.043(3) 0.036(3) -0.012(3) -0.004(2) 0.002(2)
C7 0.033(3) 0.051(4) 0.044(3) -0.011(3) -0.010(3) 0.008(3)
C8 0.027(3) 0.056(4) 0.050(4) -0.017(3) -0.010(3) -0.003(3)
C9 0.031(3) 0.048(3) 0.029(3) -0.012(3) 0.001(2) -0.008(2)
C10 0.034(3) 0.050(4) 0.037(3) -0.013(3) -0.009(2) -0.010(3)
C11 0.049(4) 0.039(3) 0.043(3) -0.015(3) -0.007(3) -0.011(3)
C12 0.036(3) 0.038(3) 0.049(4) -0.015(3) -0.008(3) -0.007(2)
C13 0.025(3) 0.038(3) 0.030(3) -0.012(2) 0.000(2) -0.004(2)
C14 0.021(3) 0.037(3) 0.031(3) -0.011(2) 0.003(2) -0.005(2)
C15 0.044(4) 0.066(4) 0.050(4) -0.018(3) 0.008(3) -0.019(3)
C16 0.059(5) 0.074(5) 0.062(5) -0.009(4) 0.020(4) -0.012(4)
C17 0.074(5) 0.074(5) 0.041(4) -0.010(4) 0.019(4) 0.007(4)
C18 0.059(4) 0.050(4) 0.035(3) -0.010(3) -0.004(3) 0.014(3)
C19 0.086(6) 0.073(5) 0.034(4) -0.017(3) -0.013(4) 0.021(4)
C20 0.076(5) 0.081(5) 0.044(4) -0.031(4) -0.030(4) 0.025(4)
C21 0.046(4) 0.053(4) 0.044(4) -0.024(3) -0.017(3) 0.013(3)
C22 0.045(4) 0.071(5) 0.077(5) -0.040(4) -0.028(4) 0.004(3)
C23 0.038(4) 0.075(5) 0.079(5) -0.034(4) -0.012(3) -0.015(3)
C24 0.034(3) 0.058(4) 0.054(4) -0.024(3) -0.003(3) -0.007(3)
C25 0.034(3) 0.044(3) 0.038(3) -0.019(3) -0.009(2) 0.008(3)
C26 0.043(3) 0.040(3) 0.032(3) -0.012(3) -0.005(3) 0.008(3)

loop_
_atom_type_symbol
_atom_type_description
_atom_type_scat_dispersion_real
_atom_type_scat_dispersion_imag
_atom_type_scat_source
C C 0.0033 0.0016 'International Tables Vol C Tables 4.2.6.8 and 6.1.1.4'
H H 0.0000 0.0000 'International Tables Vol C Tables 4.2.6.8 and 6.1.1.4'
N N 0.0061 0.0033 'International Tables Vol C Tables 4.2.6.8 and 6.1.1.4'
O O 0.0106 0.0060 'International Tables Vol C Tables 4.2.6.8 and 6.1.1.4'
P P 0.1023 0.0942 'International Tables Vol C Tables 4.2.6.8 and 6.1.1.4'
V V 0.3005 0.5294 'International Tables Vol C Tables 4.2.6.8 and 6.1.1.4'
Co Co 0.3494 0.9721 'International Tables Vol C Tables 4.2.6.8 and 6.1.1.4'

loop_
_geom_angle_atom_site_label_1
_geom_angle_atom_site_label_2
_geom_angle_atom_site_label_3
_geom_angle
_geom_angle_site_symmetry_1
_geom_angle_site_symmetry_3
_geom_angle_publ_flag
O1 Co1 O4 90.19(14) . . ?
O1 Co1 N2 89.56(15) . . ?
O4 Co1 N2 96.42(15) . . ?
O1 Co1 N1 166.64(15) . . ?
O4 Co1 N1 96.26(15) . . ?
N2 Co1 N1 78.12(16) . . ?
O1 Co1 N3 87.15(16) . . ?
O4 Co1 N3 167.67(16) . . ?
N2 Co1 N3 95.60(17) . . ?
N1 Co1 N3 88.89(17) . . ?
O1 Co1 N4 94.62(15) . . ?
O4 Co1 N4 90.81(15) . . ?
N2 Co1 N4 171.65(16) . . ?
N1 Co1 N4 96.97(16) . . ?
N3 Co1 N4 77.43(17) . . ?
O5 V1 O4 108.8(2) . . ?
O5 V1 O6 111.3(2) . . ?
O4 V1 O6 110.75(18) . . ?
O5 V1 O2 111.4(2) . . ?
O4 V1 O2 104.67(17) . . ?
O6 V1 O2 109.73(19) . . ?
O8 V2 O7 109.3(2) . . ?
O8 V2 O6 111.7(2) . 2_666 ?
O7 V2 O6 109.9(2) . 2_666 ?
O8 V2 O3 108.2(2) . . ?
O7 V2 O3 108.0(2) . . ?
O6 V2 O3 109.69(18) 2_666 . ?
O1 P1 O3 112.1(2) . . ?
O1 P1 O2 111.9(2) . . ?
O3 P1 O2 109.1(2) . . ?
O1 P1 C1 110.1(2) . . ?
O3 P1 C1 103.3(2) . . ?
O2 P1 C1 109.8(2) . . ?
C3 N1 C14 118.5(5) . . ?
C3 N1 Co1 128.7(4) . . ?
C14 N1 Co1 112.8(3) . . ?
C12 N2 C13 118.0(4) . . ?
C12 N2 Co1 128.3(4) . . ?
C13 N2 Co1 113.6(3) . . ?
C15 N3 C26 118.0(5) . . ?
C15 N3 Co1 128.5(4) . . ?
C26 N3 Co1 113.2(3) . . ?
C24 N4 C25 117.6(5) . . ?
C24 N4 Co1 128.8(4) . . ?
C25 N4 Co1 113.3(3) . . ?
P1 O1 Co1 134.5(2) . . ?
P1 O2 V1 129.0(2) . . ?
P1 O3 V2 137.3(2) . . ?
V1 O4 Co1 128.2(2) . . ?
V1 O6 V2 148.6(2) . 2_666 ?
C2 C1 P1 109.0(4) . . ?
C2 C2 C1 112.2(6) 2_667 . ?
N1 C3 C4 122.9(5) . . ?
C5 C4 C3 119.3(5) . . ?
C4 C5 C6 119.7(5) . . ?
C14 C6 C5 117.3(5) . . ?
C14 C6 C7 119.1(5) . . ?
C5 C6 C7 123.6(5) . . ?
C8 C7 C6 120.8(5) . . ?
C7 C8 C9 121.8(5) . . ?
C13 C9 C10 117.0(5) . . ?
C13 C9 C8 118.6(5) . . ?
C10 C9 C8 124.3(5) . . ?
C11 C10 C9 119.5(5) . . ?
C10 C11 C12 119.6(5) . . ?
N2 C12 C11 122.8(5) . . ?
N2 C13 C9 123.0(5) . . ?
N2 C13 C14 117.2(4) . . ?
C9 C13 C14 119.8(5) . . ?
N1 C14 C6 122.4(5) . . ?
N1 C14 C13 117.8(5) . . ?
C6 C14 C13 119.8(5) . . ?
N3 C15 C16 122.7(6) . . ?
C17 C16 C15 118.7(7) . . ?
C16 C17 C18 120.9(6) . . ?
C17 C18 C26 117.1(6) . . ?
C17 C18 C19 124.3(6) . . ?
C26 C18 C19 118.7(6) . . ?
C20 C19 C18 121.6(6) . . ?
C19 C20 C21 121.5(6) . . ?
C22 C21 C25 117.2(6) . . ?
C22 C21 C20 124.2(6) . . ?
C25 C21 C20 118.6(6) . . ?
C23 C22 C21 120.4(6) . . ?
C22 C23 C24 118.4(6) . . ?
N4 C24 C23 123.9(6) . . ?
N4 C25 C21 122.6(5) . . ?
N4 C25 C26 117.4(5) . . ?
C21 C25 C26 120.0(5) . . ?
N3 C26 C18 122.5(5) . . ?
N3 C26 C25 117.8(5) . . ?
C18 C26 C25 119.6(5) . . ?

loop_
_geom_bond_atom_site_label_1
_geom_bond_atom_site_label_2
_geom_bond_distance
_geom_bond_site_symmetry_2
_geom_bond_publ_flag
Co1 O1 2.075(4) . ?
Co1 O4 2.098(3) . ?
Co1 N2 2.124(4) . ?
Co1 N1 2.136(4) . ?
Co1 N3 2.147(4) . ?
Co1 N4 2.150(4) . ?
V1 O5 1.609(4) . ?
V1 O4 1.654(3) . ?
V1 O6 1.766(4) . ?
V1 O2 1.875(4) . ?
V2 O8 1.609(4) . ?
V2 O7 1.613(4) . ?
V2 O6 1.809(4) 2_666 ?
V2 O3 1.859(4) . ?
P1 O1 1.501(4) . ?
P1 O3 1.544(4) . ?
P1 O2 1.549(4) . ?
P1 C1 1.786(5) . ?
N1 C3 1.316(6) . ?
N1 C14 1.364(6) . ?
N2 C12 1.322(6) . ?
N2 C13 1.360(6) . ?
N3 C15 1.324(7) . ?
N3 C26 1.363(7) . ?
N4 C24 1.324(7) . ?
N4 C25 1.361(7) . ?
O6 V2 1.809(4) 2_666 ?
C1 C2 1.542(8) . ?
C2 C2 1.518(10) 2_667 ?
C3 C4 1.402(8) . ?
C4 C5 1.359(8) . ?
C5 C6 1.412(8) . ?
C6 C14 1.402(7) . ?
C6 C7 1.430(7) . ?
C7 C8 1.341(8) . ?
C8 C9 1.424(8) . ?
C9 C13 1.410(7) . ?
C9 C10 1.411(7) . ?
C10 C11 1.362(8) . ?
C11 C12 1.402(7) . ?
C13 C14 1.426(7) . ?
C15 C16 1.407(9) . ?
C16 C17 1.356(10) . ?
C17 C18 1.385(9) . ?
C18 C26 1.409(8) . ?
C18 C19 1.437(9) . ?
C19 C20 1.327(10) . ?
C20 C21 1.433(9) . ?
C21 C22 1.401(9) . ?
C21 C25 1.410(7) . ?
C22 C23 1.361(9) . ?
C23 C24 1.398(8) . ?
C25 C26 1.425(8) . ?
